data_4117430
loop_
_publ_author_name
'Adriana Iordache'
'Mircea Oltean'
'Anne Milet'
'Fabrice Thomas'
'Beno\^it Baptiste'
'Eric Saint-Aman'
'Christophe Bucher'

_publ_section_title
;
 Redox Control of Rotary Motions in Ferrocene-Based Elemental Ball
 Bearings
;
_journal_name_full 'Journal of the American Chemical Society'
_journal_page_first 2653
_journal_page_last 2671
_journal_paper_doi 10.1021/ja209766e
_journal_volume 134
_journal_year 2012
_chemical_formula_moiety 'C27 H24 Fe N2, 2(F6 P)'
_chemical_formula_sum 'C27 H24 F12 Fe N2 P2'
_chemical_formula_weight 722.28
_space_group_IT_number 14
_symmetry_cell_setting monoclinic
_symmetry_Int_Tables_number 14
_symmetry_space_group_name_Hall '-P 2yab'
_symmetry_space_group_name_H-M 'P 1 21/a 1'
_audit_creation_date 2010-09-06
_audit_creation_method 'by teXsan v1.8'
_cell_angle_alpha 90
_cell_angle_beta 97.86(1)
_cell_angle_gamma 90
_cell_formula_units_Z 4
_cell_length_a 11.687(4)
_cell_length_b 7.864(3)
_cell_length_c 31.44(1)
_cell_measurement_reflns_used 0
_cell_measurement_temperature 200.0
_cell_measurement_theta_max 0.0
_cell_measurement_theta_min 0.0
_cell_volume 2862.4(17)
_computing_cell_refinement 'Bruker Enraf Nonius kappa CCD'
_computing_data_collection 'Bruker Enraf Nonius kappa CCD'
_computing_data_reduction 'teXsan (MSC, 1992-1997)'
_computing_publication_material 'teXsan (MSC, 1992-1997)'
_computing_structure_refinement 'teXsan (MSC, 1992-1997)'
_computing_structure_solution SIR92
_diffrn_ambient_temperature 200.0
_diffrn_measured_fraction_theta_full 0.988
_diffrn_measured_fraction_theta_max 0.988
_diffrn_measurement_device_type 'Bruker Enraf Nonius kappa CCD'
_diffrn_measurement_method 'phi and omega scans'
_diffrn_orient_matrix_UB_11 0.00000
_diffrn_orient_matrix_UB_12 0.00000
_diffrn_orient_matrix_UB_13 0.00000
_diffrn_orient_matrix_UB_21 0.00000
_diffrn_orient_matrix_UB_22 0.00000
_diffrn_orient_matrix_UB_23 0.00000
_diffrn_orient_matrix_UB_31 0.00000
_diffrn_orient_matrix_UB_32 0.00000
_diffrn_orient_matrix_UB_33 0.00000
_diffrn_radiation_detector CCD
_diffrn_radiation_monochromator graphite
_diffrn_radiation_source 'X-ray tube'
_diffrn_radiation_type 'Mo K\a'
_diffrn_radiation_wavelength 0.71073
_diffrn_reflns_av_R_equivalents 0.03673
_diffrn_reflns_av_sigmaI/netI 0.080
_diffrn_reflns_limit_h_max 15
_diffrn_reflns_limit_h_min -15
_diffrn_reflns_limit_k_max 10
_diffrn_reflns_limit_k_min -10
_diffrn_reflns_limit_l_max 40
_diffrn_reflns_limit_l_min -40
_diffrn_reflns_number 36959
_diffrn_reflns_reduction_process 'Lp corrections applied'
_diffrn_reflns_theta_full 27.5
_diffrn_reflns_theta_max 27.5
_diffrn_reflns_theta_min 1.31
_diffrn_standards_decay_% 0.00
_diffrn_standards_interval_count 0
_diffrn_standards_number 0
_exptl_absorpt_coefficient_mu 0.739
_exptl_absorpt_correction_T_max 0.971
_exptl_absorpt_correction_T_min 0.814
_exptl_absorpt_correction_type multi-scan
_exptl_absorpt_process_details
;
Sheldrick, G. SADABS, Version 2.03; University of G\"ottingen:
G\"ottingen, Germany, 2001.
;
_exptl_crystal_colour red
_exptl_crystal_density_diffrn 1.676
_exptl_crystal_description platelet
_exptl_crystal_F_000 1456.00
_exptl_crystal_size_max 0.40
_exptl_crystal_size_mid 0.21
_exptl_crystal_size_min 0.04
_refine_diff_density_max 0.79
_refine_diff_density_min -0.56
_refine_ls_extinction_method none
_refine_ls_goodness_of_fit_all 1.944
_refine_ls_goodness_of_fit_ref 1.944
_refine_ls_hydrogen_treatment noref
_refine_ls_matrix_type full
_refine_ls_number_constraints 0
_refine_ls_number_parameters 397
_refine_ls_number_reflns 4251
_refine_ls_number_restraints 0
_refine_ls_R_factor_all 0.0513
_refine_ls_R_factor_gt 0.0513
_refine_ls_shift/su_max 0.0316
_refine_ls_shift/su_mean 0.0008
_refine_ls_structure_factor_coef F
_refine_ls_weighting_details 'w = 1/[\s^2^(Fo) + 0.00016|Fo|^2^]'
_refine_ls_weighting_scheme sigma
_refine_ls_wR_factor_all 0.0613
_refine_ls_wR_factor_ref 0.0613
_reflns_number_gt 4251
_reflns_number_total 6563
_reflns_threshold_expression I>2.00\s(I)
_cod_data_source_file ja209766e_si_006.cif
_cod_data_source_block Sadabs
_cod_original_cell_volume 2862(2)
_cod_original_sg_symbol_H-M 'P 21/a '
_cod_original_formula_sum 'C27 H24 F12 Fe N2 P2 '
_cod_database_code 4117430

loop_
_symmetry_equiv_pos_as_xyz
'   +x,   +y,   +z'
'1/2-x,1/2+y,   -z'
'   -x,   -y,   -z'
'1/2+x,1/2-y,   +z'

loop_
_atom_site_label
_atom_site_fract_x
_atom_site_fract_y
_atom_site_fract_z
_atom_site_U_iso_or_equiv
_atom_site_occupancy
_atom_site_adp_type
_atom_site_calc_flag
Fe(1) -0.32078(4) -0.03106(7) 0.07445(1) 0.0326(1) 1.000 Uani d
P(1) 0.3723(1) -0.2497(1) 0.25441(4) 0.0437(3) 1.000 Uani d
P(2) 0.1726(1) 0.6568(1) 0.42625(3) 0.0413(3) 1.000 Uani d
F(1) 0.4070(2) -0.0755(3) 0.27916(8) 0.0554(7) 1.000 Uani d
F(2) 0.2597(2) -0.2634(3) 0.2775(1) 0.0706(9) 1.000 Uani d
F(3) 0.2998(2) -0.1417(3) 0.21708(8) 0.0620(8) 1.000 Uani d
F(4) 0.4834(2) -0.2340(3) 0.23056(8) 0.0539(7) 1.000 Uani d
F(5) 0.4420(3) -0.3586(4) 0.2911(1) 0.096(1) 1.000 Uani d
F(6) 0.3368(3) -0.4193(3) 0.2286(1) 0.084(1) 1.000 Uani d
F(7) 0.0467(3) 0.7134(5) 0.4116(2) 0.158(2) 1.000 Uani d
F(8) 0.1430(2) 0.4788(3) 0.40355(8) 0.0626(8) 1.000 Uani d
F(9) 0.2061(5) 0.7250(5) 0.3845(1) 0.159(2) 1.000 Uani d
F(10) 0.1996(3) 0.8368(3) 0.44907(9) 0.0736(9) 1.000 Uani d
F(11) 0.1339(5) 0.5909(4) 0.4684(1) 0.142(2) 1.000 Uani d
F(12) 0.2945(3) 0.5966(6) 0.4417(1) 0.141(2) 1.000 Uani d
N(12) 0.0964(2) 0.2107(4) 0.24749(9) 0.0309(8) 1.000 Uani d
N(21) 0.4766(3) 0.2812(4) 0.43740(9) 0.0350(9) 1.000 Uani d
C(1) -0.1931(3) 0.1460(5) 0.0872(1) 0.035(1) 1.000 Uani d
C(1') -0.3226(4) -0.1758(6) 0.1278(1) 0.059(1) 1.000 Uani d
C(2) -0.3032(4) 0.2261(5) 0.0759(1) 0.046(1) 1.000 Uani d
C(2') -0.4304(4) -0.0967(6) 0.1167(1) 0.057(1) 1.000 Uani d
C(3) -0.3491(4) 0.1707(6) 0.0342(1) 0.052(1) 1.000 Uani d
C(3') -0.4740(4) -0.1507(6) 0.0754(1) 0.052(1) 1.000 Uani d
C(4) -0.2697(4) 0.0582(6) 0.0194(1) 0.047(1) 1.000 Uani d
C(4') -0.3950(4) -0.2622(6) 0.0609(1) 0.051(1) 1.000 Uani d
C(5) -0.1738(3) 0.0417(5) 0.0517(1) 0.039(1) 1.000 Uani d
C(5') -0.3014(4) -0.2780(6) 0.0935(2) 0.056(1) 1.000 Uani d
C(6) -0.1175(3) 0.1633(4) 0.1285(1) 0.032(1) 1.000 Uani d
C(7) -0.0223(3) 0.0583(5) 0.1386(1) 0.036(1) 1.000 Uani d
C(8) 0.0490(3) 0.0726(5) 0.1772(1) 0.035(1) 1.000 Uani d
C(9) 0.0244(3) 0.1946(4) 0.2061(1) 0.0305(9) 1.000 Uani d
C(10) -0.0704(3) 0.3005(5) 0.1973(1) 0.038(1) 1.000 Uani d
C(11) -0.1395(3) 0.2842(5) 0.1583(1) 0.040(1) 1.000 Uani d
C(13) 0.1311(3) 0.0703(4) 0.2698(1) 0.033(1) 1.000 Uani d
C(14) 0.2005(3) 0.0807(4) 0.3084(1) 0.034(1) 1.000 Uani d
C(15) 0.2377(3) 0.2381(4) 0.3247(1) 0.0300(9) 1.000 Uani d
C(16) 0.1967(3) 0.3815(4) 0.3018(1) 0.037(1) 1.000 Uani d
C(17) 0.1281(3) 0.3656(4) 0.2633(1) 0.038(1) 1.000 Uani d
C(18) 0.3211(3) 0.2516(4) 0.3641(1) 0.0293(9) 1.000 Uani d
C(19) 0.3245(3) 0.1340(5) 0.3972(1) 0.038(1) 1.000 Uani d
C(20) 0.4014(4) 0.1519(5) 0.4333(1) 0.040(1) 1.000 Uani d
C(22) 0.4768(3) 0.3948(5) 0.4060(1) 0.038(1) 1.000 Uani d
C(23) 0.3999(3) 0.3845(5) 0.3692(1) 0.039(1) 1.000 Uani d
C(24) 0.5609(4) 0.2973(6) 0.4768(1) 0.047(1) 1.000 Uani d
H(1) -0.3390 0.3028 0.0933 0.055 1.000 Uiso c
H(1') -0.4668 -0.0205 0.1341 0.068 1.000 Uiso c
H(2) -0.4213 0.2039 0.0188 0.062 1.000 Uiso c
H(2') -0.5457 -0.1171 0.0597 0.062 1.000 Uiso c
H(3) -0.2790 0.0027 -0.0077 0.057 1.000 Uiso c
H(3') -0.4033 -0.3176 0.0338 0.062 1.000 Uiso c
H(4) -0.1077 -0.0271 0.0501 0.047 1.000 Uiso c
H(4') -0.2349 -0.3464 0.0924 0.067 1.000 Uiso c
H(5) -0.2728 -0.1622 0.1542 0.071 1.000 Uiso c
H(6) -0.0058 -0.0254 0.1185 0.043 1.000 Uiso c
H(7) 0.1138 -0.0002 0.1838 0.042 1.000 Uiso c
H(8) -0.0875 0.3826 0.2177 0.046 1.000 Uiso c
H(9) -0.2040 0.3578 0.1517 0.048 1.000 Uiso c
H(10) 0.1070 -0.0381 0.2587 0.040 1.000 Uiso c
H(11) 0.2233 -0.0198 0.3240 0.040 1.000 Uiso c
H(12) 0.2165 0.4913 0.3131 0.045 1.000 Uiso c
H(13) 0.1024 0.4645 0.2475 0.046 1.000 Uiso c
H(14) 0.2727 0.0404 0.3945 0.045 1.000 Uiso c
H(15) 0.4020 0.0718 0.4559 0.048 1.000 Uiso c
H(16) 0.5315 0.4848 0.4093 0.046 1.000 Uiso c
H(17) 0.4005 0.4677 0.3473 0.047 1.000 Uiso c
H(18) 0.5230 0.2781 0.5013 0.057 1.000 Uiso c
H(19) 0.6206 0.2158 0.4763 0.057 1.000 Uiso c
H(20) 0.5931 0.4084 0.4783 0.057 1.000 Uiso c

loop_
_atom_site_aniso_label
_atom_site_aniso_U_11
_atom_site_aniso_U_22
_atom_site_aniso_U_33
_atom_site_aniso_U_12
_atom_site_aniso_U_13
_atom_site_aniso_U_23
Fe(1) 0.0292(3) 0.0400(3) 0.0277(3) 0.0024(2) 0.0003(2) 0.0013(2)
P(1) 0.0453(6) 0.0302(6) 0.0583(6) 0.0074(5) 0.0165(5) 0.0091(5)
P(2) 0.0448(6) 0.0336(6) 0.0455(6) 0.0023(5) 0.0059(5) 0.0044(4)
F(1) 0.052(2) 0.059(2) 0.056(1) -0.009(1) 0.010(1) -0.009(1)
F(2) 0.069(2) 0.032(1) 0.121(2) 0.002(1) 0.052(2) 0.004(1)
F(3) 0.053(2) 0.054(2) 0.072(2) 0.003(1) -0.015(1) 0.002(1)
F(4) 0.054(2) 0.052(2) 0.059(1) 0.009(1) 0.022(1) 0.013(1)
F(5) 0.099(2) 0.113(3) 0.083(2) 0.058(2) 0.041(2) 0.063(2)
F(6) 0.103(2) 0.036(2) 0.124(2) -0.007(2) 0.054(2) -0.016(2)
F(7) 0.074(3) 0.092(3) 0.288(6) 0.041(2) -0.054(3) -0.074(3)
F(8) 0.068(2) 0.049(2) 0.073(2) 0.002(1) 0.016(1) -0.016(1)
F(9) 0.292(6) 0.132(3) 0.053(2) -0.135(4) 0.023(3) 0.010(2)
F(10) 0.093(2) 0.044(2) 0.082(2) -0.015(1) 0.003(2) -0.012(1)
F(11) 0.280(6) 0.067(2) 0.107(3) -0.037(3) 0.125(3) -0.016(2)
F(12) 0.074(2) 0.182(4) 0.150(3) 0.063(3) -0.052(2) -0.102(3)
N(12) 0.029(2) 0.025(2) 0.038(2) -0.002(1) 0.003(1) -0.004(1)
N(21) 0.036(2) 0.030(2) 0.038(2) 0.002(1) 0.004(1) -0.005(1)
C(1) 0.035(2) 0.032(2) 0.037(2) -0.001(2) 0.004(2) 0.006(2)
C(1') 0.063(3) 0.069(3) 0.039(2) -0.026(3) -0.011(2) 0.022(2)
C(2) 0.056(3) 0.038(2) 0.043(2) 0.012(2) -0.001(2) 0.004(2)
C(2') 0.061(3) 0.066(3) 0.048(2) -0.007(3) 0.028(2) -0.007(2)
C(3) 0.057(3) 0.052(3) 0.041(2) 0.009(2) -0.010(2) 0.011(2)
C(3') 0.030(2) 0.075(3) 0.048(2) -0.006(2) 0.000(2) -0.003(2)
C(4) 0.057(3) 0.058(3) 0.028(2) 0.001(2) 0.007(2) 0.008(2)
C(4') 0.044(3) 0.059(3) 0.052(2) -0.016(2) 0.011(2) -0.014(2)
C(5) 0.040(2) 0.044(2) 0.035(2) 0.000(2) 0.010(2) 0.005(2)
C(5') 0.045(3) 0.044(3) 0.080(3) -0.001(2) 0.017(2) 0.015(2)
C(6) 0.031(2) 0.027(2) 0.039(2) -0.004(2) 0.008(2) 0.002(2)
C(7) 0.034(2) 0.035(2) 0.040(2) 0.000(2) 0.009(2) -0.006(2)
C(8) 0.027(2) 0.035(2) 0.044(2) 0.002(2) 0.006(2) -0.003(2)
C(9) 0.029(2) 0.025(2) 0.037(2) -0.003(2) 0.002(2) -0.001(2)
C(10) 0.040(2) 0.028(2) 0.046(2) 0.005(2) 0.006(2) -0.008(2)
C(11) 0.033(2) 0.034(2) 0.052(2) 0.006(2) 0.004(2) -0.002(2)
C(13) 0.033(2) 0.020(2) 0.047(2) -0.002(2) 0.008(2) -0.004(2)
C(14) 0.036(2) 0.023(2) 0.042(2) 0.000(2) 0.006(2) 0.001(2)
C(15) 0.030(2) 0.023(2) 0.038(2) -0.002(2) 0.010(2) -0.002(1)
C(16) 0.045(2) 0.022(2) 0.043(2) -0.006(2) 0.000(2) -0.003(2)
C(17) 0.043(2) 0.022(2) 0.049(2) -0.002(2) 0.002(2) 0.002(2)
C(18) 0.030(2) 0.024(2) 0.035(2) 0.001(2) 0.009(2) -0.001(1)
C(19) 0.036(2) 0.030(2) 0.046(2) -0.007(2) 0.004(2) 0.006(2)
C(20) 0.046(2) 0.033(2) 0.041(2) 0.000(2) 0.003(2) 0.006(2)
C(22) 0.041(2) 0.028(2) 0.044(2) -0.008(2) 0.002(2) 0.003(2)
C(23) 0.044(2) 0.028(2) 0.043(2) -0.004(2) 0.004(2) 0.006(2)
C(24) 0.047(2) 0.049(3) 0.042(2) 0.000(2) -0.005(2) -0.003(2)

loop_
_atom_type_symbol
_atom_type_oxidation_number
_atom_type_number_in_cell
_atom_type_scat_dispersion_real
_atom_type_scat_dispersion_imag
_atom_type_scat_source
C 0 108 0.002 0.002
;International Tables for Crystallography
(1992, Vol. C, Tables 4.2.6.8 and 6.1.1.1)
;
H 0 96 0.000 0.000
;International Tables for Crystallography
(1992, Vol. C, Table 6.1.1.2)
;
F 0 48 0.014 0.010
;International Tables for Crystallography
(1992, Vol. C, Tables 4.2.6.8 and 6.1.1.1)
;
Fe 0 4 0.301 0.845
;International Tables for Crystallography
(1992, Vol. C, Tables 4.2.6.8 and 6.1.1.1)
;
N 0 8 0.004 0.003
;International Tables for Crystallography
(1992, Vol. C, Tables 4.2.6.8 and 6.1.1.1)
;
P 0 8 0.090 0.095
;International Tables for Crystallography
(1992, Vol. C, Tables 4.2.6.8 and 6.1.1.1)
;

loop_
_geom_angle_atom_site_label_1
_geom_angle_atom_site_label_2
_geom_angle_atom_site_label_3
_geom_angle
_geom_angle_publ_flag
C1 FE1 C1' 108.1(2) yes
C1 FE1 C2 41.2(2) yes
C1 FE1 C2' 123.6(2) yes
C1 FE1 C3 69.0(2) yes
C1 FE1 C3' 159.7(2) yes
C1 FE1 C4 68.9(2) yes
C1 FE1 C4' 158.5(2) yes
C1 FE1 C5 41.0(2) yes
C1 FE1 C5' 123.0(2) yes
C1' FE1 C2 123.5(2) yes
C1' FE1 C2' 40.5(2) yes
C1' FE1 C3 159.2(2) yes
C1' FE1 C3' 67.6(2) yes
C1' FE1 C4 159.3(2) yes
C1' FE1 C4' 67.6(2) yes
C1' FE1 C5 123.6(2) yes
C1' FE1 C5' 40.2(2) yes
C2 FE1 C2' 108.0(2) yes
C2 FE1 C3 40.8(2) yes
C2 FE1 C3' 123.3(2) yes
C2 FE1 C4 68.5(2) yes
C2 FE1 C4' 158.9(2) yes
C2 FE1 C5 68.9(2) yes
C2 FE1 C5' 159.4(2) yes
C2' FE1 C3 122.8(2) yes
C2' FE1 C3' 40.2(2) yes
C2' FE1 C4 158.2(2) yes
C2' FE1 C4' 67.7(2) yes
C2' FE1 C5 160.0(2) yes
C2' FE1 C5' 67.7(2) yes
C3 FE1 C3' 107.7(2) yes
C3 FE1 C4 40.5(2) yes
C3 FE1 C4' 122.7(2) yes
C3 FE1 C5 68.5(2) yes
C3 FE1 C5' 158.7(2) yes
C3' FE1 C4 122.4(2) yes
C3' FE1 C4' 40.2(2) yes
C3' FE1 C5 158.1(2) yes
C3' FE1 C5' 67.4(2) yes
C4 FE1 C4' 107.3(2) yes
C4 FE1 C5 40.7(2) yes
C4 FE1 C5' 123.1(2) yes
C4' FE1 C5 122.4(2) yes
C4' FE1 C5' 40.1(2) yes
C5 FE1 C5' 107.9(2) yes
F1 P1 F2 90.4(1) yes
F1 P1 F3 88.6(1) yes
F1 P1 F4 89.7(1) yes
F1 P1 F5 92.2(2) yes
F1 P1 F6 178.3(2) yes
F2 P1 F3 89.0(2) yes
F2 P1 F4 178.9(2) yes
F2 P1 F5 90.4(2) yes
F2 P1 F6 90.1(2) yes
F3 P1 F4 89.9(1) yes
F3 P1 F5 179.0(2) yes
F3 P1 F6 89.8(2) yes
F4 P1 F5 90.8(2) yes
F4 P1 F6 89.9(1) yes
F5 P1 F6 89.5(2) yes
F7 P2 F8 88.9(2) yes
F7 P2 F9 89.4(4) yes
F7 P2 F10 90.0(2) yes
F7 P2 F11 88.5(3) yes
F7 P2 F12 177.9(3) yes
F8 P2 F9 89.3(2) yes
F8 P2 F10 178.9(2) yes
F8 P2 F11 91.1(2) yes
F8 P2 F12 90.3(2) yes
F9 P2 F10 91.0(2) yes
F9 P2 F11 177.8(3) yes
F9 P2 F12 92.6(3) yes
F10 P2 F11 88.6(2) yes
F10 P2 F12 90.8(2) yes
F11 P2 F12 89.5(3) yes
C9 N12 C13 119.6(3) yes
C9 N12 C17 120.3(3) yes
C13 N12 C17 120.1(3) yes
C20 N21 C22 120.4(3) yes
C20 N21 C24 120.0(3) yes
C22 N21 C24 119.6(3) yes
FE1 C1 C2 69.1(2) yes
FE1 C1 C5 69.1(2) yes
FE1 C1 C6 124.8(3) yes
C2 C1 C5 106.9(3) yes
C2 C1 C6 126.1(3) yes
C5 C1 C6 127.0(3) yes
FE1 C1' C2' 69.9(2) yes
FE1 C1' C5' 70.1(2) yes
FE1 C1' H5 125.6 no
C2' C1' C5' 108.0(4) yes
C2' C1' H5 126.0 no
C5' C1' H5 126.0 no
FE1 C2 C1 69.7(2) yes
FE1 C2 C3 69.4(2) yes
FE1 C2 H1 126.4 no
C1 C2 C3 108.0(4) yes
C1 C2 H1 126.0 no
C3 C2 H1 126.0 no
FE1 C2' C1' 69.6(3) yes
FE1 C2' C3' 69.6(2) yes
FE1 C2' H1' 126.0 no
C1' C2' C3' 107.3(4) yes
C1' C2' H1' 126.3 no
C3' C2' H1' 126.3 no
FE1 C3 C2 69.8(2) yes
FE1 C3 C4 69.8(2) yes
FE1 C3 H2 126.2 no
C2 C3 C4 108.4(4) yes
C2 C3 H2 125.8 no
C4 C3 H2 125.8 no
FE1 C3' C2' 70.2(3) yes
FE1 C3' C4' 70.2(2) yes
FE1 C3' H2' 125.6 no
C2' C3' C4' 108.7(4) yes
C2' C3' H2' 125.6 no
C4' C3' H2' 125.6 no
FE1 C4 C3 69.7(2) yes
FE1 C4 C5 69.7(2) yes
FE1 C4 H3 126.5 no
C3 C4 C5 108.4(3) yes
C3 C4 H3 125.8 no
C5 C4 H3 125.8 no
FE1 C4' C3' 69.6(3) yes
FE1 C4' C5' 70.0(2) yes
FE1 C4' H3' 125.8 no
C3' C4' C5' 107.7(4) yes
C3' C4' H3' 126.1 no
C5' C4' H3' 126.1 no
FE1 C5 C1 69.9(2) yes
FE1 C5 C4 69.6(2) yes
FE1 C5 H4 126.2 no
C1 C5 C4 108.3(3) yes
C1 C5 H4 125.8 no
C4 C5 H4 125.8 no
FE1 C5' C1' 69.7(3) yes
FE1 C5' C4' 69.9(3) yes
FE1 C5' H4' 126.0 no
C1' C5' C4' 108.2(4) yes
C1' C5' H4' 125.9 no
C4' C5' H4' 125.9 no
C1 C6 C7 120.9(3) yes
C1 C6 C11 121.0(3) yes
C7 C6 C11 118.1(3) yes
C6 C7 C8 121.5(3) yes
C6 C7 H6 119.3 no
C8 C7 H6 119.3 no
C7 C8 C9 118.8(3) yes
C7 C8 H7 120.6 no
C9 C8 H7 120.6 no
N12 C9 C8 120.1(3) yes
N12 C9 C10 118.5(3) yes
C8 C9 C10 121.3(3) yes
C9 C10 C11 118.6(3) yes
C9 C10 H8 120.7 no
C11 C10 H8 120.7 no
C6 C11 C10 121.7(3) yes
C6 C11 H9 119.1 no
C10 C11 H9 119.1 no
N12 C13 C14 121.1(3) yes
N12 C13 H10 119.5 no
C14 C13 H10 119.5 no
C13 C14 C15 120.0(3) yes
C13 C14 H11 120.0 no
C15 C14 H11 120.0 no
C14 C15 C16 117.8(3) yes
C14 C15 C18 120.9(3) yes
C16 C15 C18 121.3(3) yes
C15 C16 C17 120.3(3) yes
C15 C16 H12 119.9 no
C17 C16 H12 119.8 no
N12 C17 C16 120.6(3) yes
N12 C17 H13 119.7 no
C16 C17 H13 119.7 no
C15 C18 C19 122.1(3) yes
C15 C18 C23 120.3(3) yes
C19 C18 C23 117.6(3) yes
C18 C19 C20 120.4(3) yes
C18 C19 H14 119.8 no
C20 C19 H14 119.8 no
N21 C20 C19 120.8(3) yes
N21 C20 H15 119.6 no
C19 C20 H15 119.6 no
N21 C22 C23 121.3(3) yes
N21 C22 H16 119.3 no
C23 C22 H16 119.3 no
C18 C23 C22 119.5(3) yes
C18 C23 H17 120.3 no
C22 C23 H17 120.3 no
N21 C24 H18 109.5 no
N21 C24 H19 109.5 no
N21 C24 H20 109.5 no
H18 C24 H19 109.5 no
H18 C24 H20 109.5 no
H19 C24 H20 109.5 no

loop_
_geom_bond_atom_site_label_1
_geom_bond_atom_site_label_2
_geom_bond_distance
_geom_bond_publ_flag
FE1 C1 2.041(4) yes
FE1 C1' 2.030(4) yes
FE1 C2 2.032(4) yes
FE1 C2' 2.034(4) yes
FE1 C3 2.028(4) yes
FE1 C3' 2.026(4) yes
FE1 C4 2.030(4) yes
FE1 C4' 2.034(4) yes
FE1 C5 2.030(4) yes
FE1 C5' 2.035(4) yes
P1 F1 1.600(3) yes
P1 F2 1.590(3) yes
P1 F3 1.595(3) yes
P1 F4 1.591(3) yes
P1 F5 1.573(3) yes
P1 F6 1.587(3) yes
P2 F7 1.546(3) yes
P2 F8 1.588(3) yes
P2 F9 1.519(3) yes
P2 F10 1.598(3) yes
P2 F11 1.547(3) yes
P2 F12 1.518(3) yes
N12 C9 1.454(4) yes
N12 C13 1.341(4) yes
N12 C17 1.349(4) yes
N21 C20 1.338(5) yes
N21 C22 1.331(5) yes
N21 C24 1.480(5) yes
C1 C2 1.433(5) yes
C1 C5 1.427(5) yes
C1 C6 1.471(5) yes
C1' C2' 1.406(7) yes
C1' C5' 1.396(7) yes
C1' H5 0.95 no
C2 C3 1.415(5) yes
C2 H1 0.95 no
C2' C3' 1.395(6) yes
C2' H1' 0.95 no
C3 C4 1.406(6) yes
C3 H2 0.95 no
C3' C4' 1.394(6) yes
C3' H2' 0.95 no
C4 C5 1.412(5) yes
C4 H3 0.95 no
C4' C5' 1.396(6) yes
C4' H3' 0.95 no
C5 H4 0.95 no
C5' H4' 0.95 no
C6 C7 1.387(5) yes
C6 C11 1.384(5) yes
C7 C8 1.380(5) yes
C7 H6 0.95 no
C8 C9 1.378(5) yes
C8 H7 0.95 no
C9 C10 1.383(5) yes
C10 C11 1.379(5) yes
C10 H8 0.95 no
C11 H9 0.95 no
C13 C14 1.365(5) yes
C13 H10 0.95 no
C14 C15 1.386(5) yes
C14 H11 0.95 no
C15 C16 1.386(5) yes
C15 C18 1.472(5) yes
C16 C17 1.363(5) yes
C16 H12 0.95 no
C17 H13 0.95 no
C18 C19 1.388(5) yes
C18 C23 1.388(5) yes
C19 C20 1.355(5) yes
C19 H14 0.95 no
C20 H15 0.95 no
C22 C23 1.367(5) yes
C22 H16 0.95 no
C23 H17 0.95 no
C24 H18 0.95 no
C24 H19 0.95 no
C24 H20 0.95 no

loop_
_geom_contact_atom_site_label_1
_geom_contact_atom_site_label_2
_geom_contact_distance
_geom_contact_site_symmetry_2
_geom_contact_publ_flag
F1 C14 2.964(5) . no
F1 C17 3.163(5) 4 no
F1 C13 3.397(4) . no
F1 C10 3.400(4) 4 no
F1 C15 3.580(4) . no
F2 C14 2.988(4) . no
F2 C16 3.014(4) 1_545 no
F2 C13 3.017(4) . no
F2 C17 3.300(4) 1_545 no
F2 F4 3.362(4) 4_445 no
F2 F9 3.505(4) 1_545 no
F3 C10 3.185(4) 4 no
F3 C13 3.211(4) . no
F3 C1' 3.298(5) 4_545 no
F3 C8 3.464(4) . no
F3 C11 3.490(5) 4 no
F4 C8 3.292(4) 4_545 no
F4 C13 3.304(4) 4_545 no
F4 C17 3.441(4) 4 no
F4 C10 3.596(4) 4 no
F5 C13 2.917(5) 4_545 no
F5 C23 3.268(4) 1_545 no
F5 C14 3.467(5) 4_545 no
F5 C16 3.575(5) 1_545 no
F6 C9 3.228(4) 4_545 no
F6 C17 3.276(5) 1_545 no
F6 C8 3.363(5) 4_545 no
F6 C10 3.379(5) 4_545 no
F6 C16 3.386(5) 1_545 no
F6 C1' 3.528(5) 4_545 no
F7 C22 3.186(5) 4_465 no
F7 C20 3.452(7) 4_455 no
F7 F12 3.547(7) 4_465 no
F8 N21 3.109(4) 4_455 no
F8 C18 3.125(4) . no
F8 C20 3.260(5) 4_455 no
F8 C24 3.399(5) 4_455 no
F8 C23 3.408(5) . no
F8 C15 3.422(4) . no
F8 C16 3.428(4) . no
F8 C19 3.465(5) . no
F8 C22 3.529(5) 4_455 no
F9 C19 3.503(5) 1_565 no
F9 C23 3.581(8) . no
F10 C19 3.303(5) 1_565 no
F10 C24 3.472(5) 4_465 no
F10 C22 3.478(5) 4_465 no
F10 C20 3.503(5) 1_565 no
F10 C24 3.549(5) 3_666 no
F11 C24 3.190(5) 4_455 no
F11 C20 3.210(5) 2_556 no
F11 C20 3.380(6) 4_455 no
F11 C24 3.442(6) 2_556 no
F11 N21 3.522(5) 4_455 no
F12 C24 2.987(5) 3_666 no
F12 C22 2.995(5) . no
F12 C23 3.204(5) . no
F12 N21 3.282(5) . no
